data_1008509
loop_
_publ_author_name
'Fanjat, N'
'Soubeyroux, J L'

_publ_section_title
;
Powder neutron diffraction study of Fe~2~Na~3~(P O~4~)~3~ in the low
temperature phase
;
_journal_coden_ASTM JMMMDC
_journal_name_full 'Journal of Magnetism and Magnetic Materials'
_journal_page_first 933
_journal_page_last 934
_journal_volume 104
_journal_year 1992
_chemical_formula_structural 'Fe2 Na3 (P O4)3'
_chemical_formula_sum 'Fe2 Na3 O12 P3'
_chemical_name_systematic 'Diiron(III) trisodium tris(phosphate)'
_space_group_IT_number 15
_symmetry_cell_setting monoclinic
_symmetry_Int_Tables_number 15
_symmetry_space_group_name_Hall '-C 2yc'
_symmetry_space_group_name_H-M 'C 1 2/c 1'
_cell_angle_alpha 90
_cell_angle_beta 125.1(1)
_cell_angle_gamma 90
_cell_formula_units_Z 4
_cell_length_a 15.07(7)
_cell_length_b 8.740(5)
_cell_length_c 8.724(9)
_cell_volume 940.1
_refine_ls_R_factor_all 0.0176
_cod_database_code 1008509

loop_
_symmetry_equiv_pos_as_xyz
x,y,z
-x,y,1/2-z
-x,-y,-z
x,-y,1/2+z
1/2+x,1/2+y,z
1/2-x,1/2+y,1/2-z
1/2-x,1/2-y,-z
1/2+x,1/2-y,1/2+z

loop_
_atom_site_label
_atom_site_type_symbol
_atom_site_symmetry_multiplicity
_atom_site_Wyckoff_symbol
_atom_site_fract_x
_atom_site_fract_y
_atom_site_fract_z
_atom_site_occupancy
_atom_site_attached_hydrogens
_atom_site_calc_flag
Fe1 Fe3+ 8 f 0.109(8) 0.235(1) 0.059(1) 1. 0 d
O1 O2- 8 f 0.145(8) 0.43 0.224(7) 1. 0 d
O2 O2- 8 f 0.416(2) 0.461(3) 0.059(3) 1. 0 d
O3 O2- 8 f 0.258(3) 0.171(2) 0.243(5) 1. 0 d
O4 O2- 8 f 0.328(1) 0.144(4) 0.070(2) 1. 0 d
O5 O2- 8 f 0.472(9) 0.151(8) 0.436(3) 1. 0 d
O6 O2- 8 f 0.074(4) 0.140(8) 0.243(5) 1. 0 d
P1 P5+ 8 f 0.358 0.107(8) 0.270(8) 1. 0 d
P2 P5+ 4 e 0. 0.033(2) 0.25 1. 0 d
Na1 Na1+ 4 d 0.25 0.25 0.5 1. 0 d
Na2 Na1+ 8 f 0.331(4) 0.368(9) 0.282(2) 1. 0 d

loop_
_atom_type_symbol
_atom_type_oxidation_number
Fe3+ 3.000
O2- -2.000
P5+ 5.000
Na1+ 1.000
